data_7033230
loop_
_publ_author_name
'Comba, Peter'
'Rudolf, Henning'
'Wadepohl, Hubert'

_publ_section_title
;
 Synthesis and transition metal coordination chemistry of a novel
 hexadentate bispidine ligand.
;
_journal_issue 6
_journal_name_full 'Dalton transactions (Cambridge, England : 2003)'
_journal_page_first 2724
_journal_page_last 2736
_journal_paper_doi 10.1039/c4dt03262d
_journal_volume 44
_journal_year 2015
_chemical_formula_sum 'C33.57 H34.13 B2 Cu F8 N6 O6'
_chemical_formula_weight 854.75
_space_group_crystal_system monoclinic
_space_group_IT_number 14
_space_group_name_Hall '-P 2ybc'
_space_group_name_H-M_alt 'P 1 21/c 1'
_symmetry_cell_setting monoclinic
_symmetry_Int_Tables_number 14
_symmetry_space_group_name_Hall '-P 2ybc'
_symmetry_space_group_name_H-M 'P 1 21/c 1'
_atom_sites_solution_hydrogens geom
_atom_sites_solution_primary iterative
_atom_sites_solution_secondary difmap
_audit_block_code co_hr21
_audit_creation_date
;
'Tue Jun 04 16:23:47 2013'
;
_audit_creation_method encif
_audit_update_record 'Thu Jun  6 11:55:24 CEST 2013'
_cell_angle_alpha 90
_cell_angle_beta 102.4417(9)
_cell_angle_gamma 90
_cell_formula_units_Z 4
_cell_length_a 20.74985(19)
_cell_length_b 10.42825(8)
_cell_length_c 17.69608(16)
_cell_measurement_reflns_used 40943
_cell_measurement_temperature 110(1)
_cell_measurement_theta_max 70.7230
_cell_measurement_theta_min 4.7640
_cell_volume 3739.23(6)
_computing_cell_refinement
;
CrysAlisPro, Agilent Technologies,
Version 1.171.36.28 (release 01-02-2013 CrysAlis171 .NET)
(compiled Feb  1 2013,16:14:44)
;
_computing_data_collection
;
CrysAlisPro, Agilent Technologies,
Version 1.171.36.28 (release 01-02-2013 CrysAlis171 .NET)
(compiled Feb  1 2013,16:14:44)
;
_computing_data_reduction
;
CrysAlisPro, Agilent Technologies,
Version 1.171.36.28 (release 01-02-2013 CrysAlis171 .NET)
(compiled Feb  1 2013,16:14:44)
;
_computing_publication_material 'encif (Wadepohl, 2009-13); encifer 1.4 (CCDC, 2011)'
_computing_structure_refinement 'SHELXL-2013 (Sheldrick, 2013)'
_computing_structure_solution 'SUPERFLIP (Palatinus, 2007-2009)'
_diffrn_ambient_temperature 110(1)
_diffrn_detector 'CCD plate'
_diffrn_detector_area_resol_mean 7.9621
_diffrn_detector_type 'Agilent EOS'
_diffrn_measured_fraction_theta_full 1.000
_diffrn_measured_fraction_theta_max 0.996
_diffrn_measurement_details
;
  1 omega   42.00   67.00   1.0000    2.0000
omega____ theta____ kappa____ phi______ frames
    -        0.0000   77.0000    0.0000 25

  2 omega  -67.00   -1.00   1.0000    2.0000
omega____ theta____ kappa____ phi______ frames
    -        0.0000  -57.0000 -120.0000 66

  3 omega  -29.00   18.00   1.0000    2.0000
omega____ theta____ kappa____ phi______ frames
    -        0.0000   77.0000    0.0000 47

  4 omega   22.00   64.00   1.0000    2.0000
omega____ theta____ kappa____ phi______ frames
    -        0.0000   57.0000 -180.0000 42

  5 omega  -68.00  -24.00   1.0000    2.0000
omega____ theta____ kappa____ phi______ frames
    -        0.0000  -57.0000  120.0000 44

  6 omega  -20.00   17.00   1.0000    2.0000
omega____ theta____ kappa____ phi______ frames
    -        0.0000  -57.0000  120.0000 37

  7 omega  -16.00   14.00   1.0000    2.0000
omega____ theta____ kappa____ phi______ frames
    -        0.0000   57.0000 -180.0000 30

  8 omega  -24.00   62.00   1.0000    8.0000
omega____ theta____ kappa____ phi______ frames
    -       -3.5000   57.0000  -90.0000 86

  9 omega  -13.00   36.00   1.0000    2.0000
omega____ theta____ kappa____ phi______ frames
    -       18.0000   79.0000   67.4739 49

 10 omega    7.00   32.00   1.0000    8.0000
omega____ theta____ kappa____ phi______ frames
    -       38.0000   79.0000  -58.6791 25

 11 omega    7.00   36.00   1.0000    8.0000
omega____ theta____ kappa____ phi______ frames
    -       38.0000   80.0000  174.5541 29

 12 omega   11.00   36.00   1.0000    8.0000
omega____ theta____ kappa____ phi______ frames
    -       42.0000   79.0000 -139.2413 25

 13 omega   11.00   40.00   1.0000    8.0000
omega____ theta____ kappa____ phi______ frames
    -       42.0000   79.0000   81.3484 29

 14 omega   15.00   40.00   1.0000    8.0000
omega____ theta____ kappa____ phi______ frames
    -       46.0000   79.0000  -72.5386 25

 15 omega   15.00   40.00   1.0000    8.0000
omega____ theta____ kappa____ phi______ frames
    -       46.0000   78.0000  146.8481 25

 16 omega   15.00   40.00   1.0000    8.0000
omega____ theta____ kappa____ phi______ frames
    -       46.0000   79.0000   93.3014 25

 17 omega   14.00   39.00   1.0000    8.0000
omega____ theta____ kappa____ phi______ frames
    -       46.0000   80.0000    5.9825 25

 18 omega   79.00  105.00   1.0000    8.0000
omega____ theta____ kappa____ phi______ frames
    -       46.0000   77.0000  -31.4005 26

 19 omega   18.00   47.00   1.0000    8.0000
omega____ theta____ kappa____ phi______ frames
    -       46.0000   77.0000  -31.4005 29

 20 omega   15.00   40.00   1.0000    8.0000
omega____ theta____ kappa____ phi______ frames
    -       46.0000   78.0000 -161.7342 25

 21 omega   20.00   46.00   1.0000    8.0000
omega____ theta____ kappa____ phi______ frames
    -       50.0000   77.0000   -5.4129 26

 22 omega   18.00   43.00   1.0000    8.0000
omega____ theta____ kappa____ phi______ frames
    -       50.0000   80.0000 -150.3325 25

 23 omega   20.00   46.00   1.0000    8.0000
omega____ theta____ kappa____ phi______ frames
    -       50.0000   77.0000 -111.0801 26

 24 omega   19.00   44.00   1.0000    8.0000
omega____ theta____ kappa____ phi______ frames
    -       50.0000   78.0000   54.7903 25

 25 omega   19.00   44.00   1.0000    8.0000
omega____ theta____ kappa____ phi______ frames
    -       50.0000   79.0000   17.1455 25

 26 omega   33.00   84.00   1.0000    8.0000
omega____ theta____ kappa____ phi______ frames
    -       54.0000  -77.0000   60.0000 51

 27 omega   98.00  124.00   1.0000    8.0000
omega____ theta____ kappa____ phi______ frames
    -       58.0000   76.0000    1.5390 26

 28 omega   29.00   54.00   1.0000    8.0000
omega____ theta____ kappa____ phi______ frames
    -       58.0000   76.0000 -149.0217 25

 29 omega   83.00  110.00   1.0000    8.0000
omega____ theta____ kappa____ phi______ frames
    -       58.0000   76.0000 -149.0217 27

 30 omega   30.00   56.00   1.0000    8.0000
omega____ theta____ kappa____ phi______ frames
    -       58.0000   75.0000  -70.2151 26

 31 omega   34.00   61.00   1.0000    8.0000
omega____ theta____ kappa____ phi______ frames
    -       58.0000   68.0000  172.9999 27

 32 omega  103.00  128.00   1.0000    8.0000
omega____ theta____ kappa____ phi______ frames
    -       58.0000   75.0000  120.6129 25

 33 omega   29.00   55.00   1.0000    8.0000
omega____ theta____ kappa____ phi______ frames
    -       58.0000   76.0000    1.5390 26

 34 omega   29.00   55.00   1.0000    8.0000
omega____ theta____ kappa____ phi______ frames
    -       58.0000   77.0000  130.3306 26

 35 omega   29.00   55.00   1.0000    8.0000
omega____ theta____ kappa____ phi______ frames
    -       58.0000   76.0000   65.3602 26

 36 omega   31.00   57.00   1.0000    8.0000
omega____ theta____ kappa____ phi______ frames
    -       58.0000   75.0000  109.6391 26

 37 omega   30.00   56.00   1.0000    8.0000
omega____ theta____ kappa____ phi______ frames
    -       58.0000   77.0000   94.6885 26

 38 omega   31.00   57.00   1.0000    8.0000
omega____ theta____ kappa____ phi______ frames
    -       58.0000   75.0000  120.6129 26

 39 omega   43.00   69.00   1.0000    8.0000
omega____ theta____ kappa____ phi______ frames
    -       62.0000   64.0000 -118.0862 26

 40 omega   43.00   70.00   1.0000    8.0000
omega____ theta____ kappa____ phi______ frames
    -       62.0000   61.0000 -145.1213 27

 41 omega   38.00   66.00   1.0000    8.0000
omega____ theta____ kappa____ phi______ frames
    -       62.0000   74.0000   21.3042 28

 42 omega   87.00  123.00   1.0000    8.0000
omega____ theta____ kappa____ phi______ frames
    -       62.0000   77.0000   50.1156 36

 43 omega   44.00   70.00   1.0000    8.0000
omega____ theta____ kappa____ phi______ frames
    -       62.0000   77.0000   50.1156 26

 44 omega   34.00   60.00   1.0000    8.0000
omega____ theta____ kappa____ phi______ frames
    -       62.0000   75.0000  -20.6154 26

 45 omega   -9.00   94.00   1.0000    8.0000
omega____ theta____ kappa____ phi______ frames
    -       62.0000  -80.0000   11.6701 103

 46 omega   42.00   82.00   1.0000    8.0000
omega____ theta____ kappa____ phi______ frames
    -       66.0000   68.0000  -39.7633 40

 47 omega   36.00   62.00   1.0000    8.0000
omega____ theta____ kappa____ phi______ frames
    -       66.0000   77.0000  165.8160 26

 48 omega   38.00   69.00   1.0000    8.0000
omega____ theta____ kappa____ phi______ frames
    -       66.0000   76.0000 -116.3346 31

 49 omega   36.00   61.00   1.0000    8.0000
omega____ theta____ kappa____ phi______ frames
    -       66.0000   77.0000    0.1320 25

 50 omega   36.00   62.00   1.0000    8.0000
omega____ theta____ kappa____ phi______ frames
    -       66.0000   77.0000   42.3959 26

 51 omega   40.00  133.00   1.0000    8.0000
omega____ theta____ kappa____ phi______ frames
    -       66.0000   70.0000   94.1874 93

 52 omega   38.00   81.00   1.0000    8.0000
omega____ theta____ kappa____ phi______ frames
    -       66.0000   76.0000  126.5370 43

 53 omega   42.00   67.00   1.0000    8.0000
omega____ theta____ kappa____ phi______ frames
    -       70.0000   73.0000 -106.0257 25

 54 omega   47.00   79.00   1.0000    8.0000
omega____ theta____ kappa____ phi______ frames
    -       70.0000   66.0000   41.4072 32

 55 omega   46.00   78.00   1.0000    8.0000
omega____ theta____ kappa____ phi______ frames
    -       70.0000   67.0000  151.9422 32

 56 omega   50.00   81.00   1.0000    8.0000
omega____ theta____ kappa____ phi______ frames
    -       70.0000   60.0000 -133.1119 31

 57 omega   48.00  136.00   1.0000    8.0000
omega____ theta____ kappa____ phi______ frames
    -       70.0000   64.0000  -17.7021 88

 58 omega   46.00   85.00   1.0000    8.0000
omega____ theta____ kappa____ phi______ frames
    -       70.0000   74.0000 -104.7434 39

 59 omega   56.00   81.00   1.0000    8.0000
omega____ theta____ kappa____ phi______ frames
    -       74.0000   58.0000 -167.9922 25

 60 omega   56.00   85.00   1.0000    8.0000
omega____ theta____ kappa____ phi______ frames
    -       74.0000   70.0000   59.8720 29

 61 omega   46.00   85.00   1.0000    8.0000
omega____ theta____ kappa____ phi______ frames
    -       74.0000   75.0000  -96.2881 39

 62 omega    3.00  104.00   1.0000    8.0000
omega____ theta____ kappa____ phi______ frames
    -       74.0000  -79.0000 -136.5691 101

 63 omega   57.00   83.00   1.0000    8.0000
omega____ theta____ kappa____ phi______ frames
    -       78.0000   65.0000   -9.0113 26

 64 omega   48.00   78.00   1.0000    8.0000
omega____ theta____ kappa____ phi______ frames
    -       78.0000   77.0000  -71.9036 30

 65 omega   69.00  136.00   1.0000    8.0000
omega____ theta____ kappa____ phi______ frames
    -       78.0000   56.0000   13.0914 67

 66 omega   52.00  115.00   1.0000    8.0000
omega____ theta____ kappa____ phi______ frames
    -       78.0000   70.0000  149.4492 63

 67 omega   75.00  101.00   1.0000    8.0000
omega____ theta____ kappa____ phi______ frames
    -       78.0000  -80.0000  158.4276 26

 68 omega   52.00   77.00   1.0000    8.0000
omega____ theta____ kappa____ phi______ frames
    -       78.0000   70.0000 -171.4234 25

 69 omega   56.00   94.00   1.0000    8.0000
omega____ theta____ kappa____ phi______ frames
    -       78.0000   49.0000 -103.5196 38

 70 omega   57.00  143.00   1.0000    8.0000
omega____ theta____ kappa____ phi______ frames
    -       78.0000   68.0000  -99.0021 86

 71 omega   58.00   84.00   1.0000    8.0000
omega____ theta____ kappa____ phi______ frames
    -       78.0000  -79.0000 -150.7973 26

 72 omega   57.00  112.00   1.0000    8.0000
omega____ theta____ kappa____ phi______ frames
    -       78.0000   67.0000  -35.2014 55

 73 omega   67.00   93.00   1.0000   16.0000
omega____ theta____ kappa____ phi______ frames
    -       82.0000  -80.0000  -70.6220 26

 74 omega   54.00  123.00   1.0000   16.0000
omega____ theta____ kappa____ phi______ frames
    -       82.0000   74.0000   76.0723 69

 75 omega   59.00   93.00   1.0000   16.0000
omega____ theta____ kappa____ phi______ frames
    -       82.0000   65.0000   -6.0987 34

 76 omega   53.00   79.00   1.0000   16.0000
omega____ theta____ kappa____ phi______ frames
    -       82.0000   77.0000  -67.3400 26

 77 omega   11.00   77.00   1.0000   16.0000
omega____ theta____ kappa____ phi______ frames
    -       82.0000  -79.0000  138.0169 66

 78 omega   57.00   83.00   1.0000   16.0000
omega____ theta____ kappa____ phi______ frames
    -       86.0000   75.0000   31.3550 26

 79 omega   57.00   84.00   1.0000   16.0000
omega____ theta____ kappa____ phi______ frames
    -       86.0000   75.0000  108.5713 27

 80 omega   65.00   98.00   1.0000   16.0000
omega____ theta____ kappa____ phi______ frames
    -       86.0000   58.0000  -19.3170 33

 81 omega   64.00  132.00   1.0000   16.0000
omega____ theta____ kappa____ phi______ frames
    -       86.0000   50.0000 -104.0639 68

 82 omega   78.00  129.00   1.0000   16.0000
omega____ theta____ kappa____ phi______ frames
    -       90.0000   61.0000   40.0189 51

 83 omega   70.00  158.00   1.0000   16.0000
omega____ theta____ kappa____ phi______ frames
    -       90.0000   56.0000   93.0822 88

 84 omega   61.00   89.00   1.0000   16.0000
omega____ theta____ kappa____ phi______ frames
    -       90.0000   75.0000  -75.7778 28

 85 omega   68.00  158.00   1.0000   16.0000
omega____ theta____ kappa____ phi______ frames
    -       90.0000   61.0000  -94.8840 90

 86 omega   61.00   92.00   1.0000   16.0000
omega____ theta____ kappa____ phi______ frames
    -       90.0000   75.0000  171.6989 31

 87 omega  107.00  140.00   1.0000   16.0000
omega____ theta____ kappa____ phi______ frames
    -       90.0000   58.0000 -144.8652 33

 88 omega   69.00  102.00   1.0000   16.0000
omega____ theta____ kappa____ phi______ frames
    -       90.0000   58.0000 -144.8652 33

 89 omega   69.00  104.00   1.0000   16.0000
omega____ theta____ kappa____ phi______ frames
    -       94.0000   41.0000   12.4950 35

 90 omega   73.00   98.00   1.0000   16.0000
omega____ theta____ kappa____ phi______ frames
    -       94.0000   40.0000 -175.0169 25

 91 omega   72.00  101.00   1.0000   16.0000
omega____ theta____ kappa____ phi______ frames
    -       94.0000   62.0000   19.5152 29

 92 omega   81.00  107.00   1.0000   16.0000
omega____ theta____ kappa____ phi______ frames
    -      102.0000   60.0000  105.1742 26

 93 omega   74.00  100.00   1.0000   16.0000
omega____ theta____ kappa____ phi______ frames
    -      102.0000   76.0000  118.9630 26

 94 omega   39.00   65.00   1.0000   16.0000
omega____ theta____ kappa____ phi______ frames
    -      108.0000  -80.0000  178.8725 26

 95 omega   85.00  175.00   1.0000   16.0000
omega____ theta____ kappa____ phi______ frames
    -      108.0000   64.0000   30.0000 90

 96 omega   85.00  121.00   1.0000   16.0000
omega____ theta____ kappa____ phi______ frames
    -      108.0000   64.0000  -30.0000 36

 97 omega   85.00  111.00   1.0000   16.0000
omega____ theta____ kappa____ phi______ frames
    -      108.0000   64.0000 -180.0000 26

 98 omega   80.00  178.00   1.0000   16.0000
omega____ theta____ kappa____ phi______ frames
    -      108.0000   77.0000  150.0000 98

 99 omega   80.00  175.00   1.0000   16.0000
omega____ theta____ kappa____ phi______ frames
    -      108.0000   77.0000  120.0000 95

100 omega   85.00  111.00   1.0000   16.0000
omega____ theta____ kappa____ phi______ frames
    -      108.0000   64.0000   90.0000 26

101 omega   87.00  175.00   1.0000   16.0000
omega____ theta____ kappa____ phi______ frames
    -      108.0000   64.0000   60.0000 88

102 omega   78.00  103.00   1.0000   16.0000
omega____ theta____ kappa____ phi______ frames
    -      108.0000   77.0000 -150.0000 25

103 omega  114.00  178.00   1.0000   16.0000
omega____ theta____ kappa____ phi______ frames
    -      108.0000   77.0000  -30.0000 64

104 omega   78.00  103.00   1.0000   16.0000
omega____ theta____ kappa____ phi______ frames
    -      108.0000   77.0000  -30.0000 25

105 omega   78.00  104.00   1.0000   16.0000
omega____ theta____ kappa____ phi______ frames
    -      108.0000   77.0000  -90.0000 26

106 omega   78.00  104.00   1.0000   16.0000
omega____ theta____ kappa____ phi______ frames
    -      108.0000   77.0000   30.0000 26

107 omega   87.00  113.00   1.0000   16.0000
omega____ theta____ kappa____ phi______ frames
    -      108.0000   77.0000   60.0000 26

108 omega   78.00  176.00   1.0000   16.0000
omega____ theta____ kappa____ phi______ frames
    -      108.0000   77.0000 -180.0000 98

109 omega   78.00  104.00   1.0000   16.0000
omega____ theta____ kappa____ phi______ frames
    -      108.0000   77.0000 -120.0000 26

110 omega  134.00  161.00   1.0000   16.0000
omega____ theta____ kappa____ phi______ frames
    -      108.0000   77.0000    0.0000 27

111 omega   79.00  105.00   1.0000   16.0000
omega____ theta____ kappa____ phi______ frames
    -      108.0000   77.0000    0.0000 26

112 omega   85.00  111.00   1.0000   16.0000
omega____ theta____ kappa____ phi______ frames
    -      108.0000   64.0000  150.0000 26

113 omega   85.00  175.00   1.0000   16.0000
omega____ theta____ kappa____ phi______ frames
    -      108.0000   64.0000 -150.0000 90

114 omega  141.00  167.00   1.0000   16.0000
omega____ theta____ kappa____ phi______ frames
    -      108.0000   64.0000  -90.0000 26

115 omega   87.00  121.00   1.0000   16.0000
omega____ theta____ kappa____ phi______ frames
    -      108.0000   64.0000  -90.0000 34

116 omega   38.00  140.00   1.0000   16.0000
omega____ theta____ kappa____ phi______ frames
    -      108.0000  -80.0000  -42.1134 102

117 omega   85.00  175.00   1.0000   16.0000
omega____ theta____ kappa____ phi______ frames
    -      108.0000   64.0000  -60.0000 90

118 omega  138.00  164.00   1.0000   16.0000
omega____ theta____ kappa____ phi______ frames
    -      108.0000   76.0000   89.4477 26

119 omega   79.00  105.00   1.0000   16.0000
omega____ theta____ kappa____ phi______ frames
    -      108.0000   76.0000   89.4477 26

120 omega   70.00  140.00   1.0000   16.0000
omega____ theta____ kappa____ phi______ frames
    -      108.0000  -80.0000    5.6794 70

121 omega   78.00  104.00   1.0000   16.0000
omega____ theta____ kappa____ phi______ frames
    -      108.0000  -80.0000   52.9990 26

122 omega   80.00  106.00   1.0000   16.0000
omega____ theta____ kappa____ phi______ frames
    -      108.0000   77.0000  -60.0000 26

123 omega   45.00  102.00   1.0000   16.0000
omega____ theta____ kappa____ phi______ frames
    -      108.0000  -80.0000   77.6850 57

124 omega   37.00  103.00   1.0000   16.0000
omega____ theta____ kappa____ phi______ frames
    -      108.0000  -80.0000  132.8233 66

125 omega   78.00  110.00   1.0000   16.0000
omega____ theta____ kappa____ phi______ frames
    -      108.0000  -80.0000 -105.7235 32

126 omega   85.00  175.00   1.0000   16.0000
omega____ theta____ kappa____ phi______ frames
    -      108.0000   64.0000 -120.0000 90

127 omega   41.00   67.00   1.0000   16.0000
omega____ theta____ kappa____ phi______ frames
    -      108.0000  -80.0000 -105.7235 26

128 omega   81.00  107.00   1.0000   16.0000
omega____ theta____ kappa____ phi______ frames
    -      108.0000   77.0000   90.0000 26

129 omega   85.00  158.00   1.0000   16.0000
omega____ theta____ kappa____ phi______ frames
    -      108.0000   38.0000  120.0000 73

130 omega   86.00  155.00   1.0000   16.0000
omega____ theta____ kappa____ phi______ frames
    -      108.0000   38.0000   30.0000 69

131 omega   86.00  156.00   1.0000   16.0000
omega____ theta____ kappa____ phi______ frames
    -      108.0000   38.0000  -60.0000 70

132 omega   85.00  111.00   1.0000   16.0000
omega____ theta____ kappa____ phi______ frames
    -      108.0000   64.0000    0.0000 26

133 omega   40.00   95.00   1.0000   16.0000
omega____ theta____ kappa____ phi______ frames
    -      108.0000  -77.0000 -150.0000 55

134 omega   68.00  140.00   1.0000   16.0000
omega____ theta____ kappa____ phi______ frames
    -      108.0000  -80.0000  178.8725 72

;
_diffrn_measurement_device '\k-geometry diffractometer'
_diffrn_measurement_device_type 'Agilent SuperNova, Dual, Cu at zero, Eos'
_diffrn_measurement_method '\w scans'
_diffrn_measurement_specimen_support 'polyimid foil'
_diffrn_orient_matrix_UB_11 -0.0759211000
_diffrn_orient_matrix_UB_12 0.0043940000
_diffrn_orient_matrix_UB_13 -0.0216479000
_diffrn_orient_matrix_UB_21 -0.0001831000
_diffrn_orient_matrix_UB_22 -0.1125442000
_diffrn_orient_matrix_UB_23 -0.0564460000
_diffrn_orient_matrix_UB_31 -0.0031748000
_diffrn_orient_matrix_UB_32 -0.0956671000
_diffrn_orient_matrix_UB_33 0.0654979000
_diffrn_radiation_monochromator mirror
_diffrn_radiation_probe x-ray
_diffrn_radiation_type 'Cu K\a'
_diffrn_radiation_wavelength 1.5418
_diffrn_reflns_av_R_equivalents 0.0403
_diffrn_reflns_av_unetI/netI 0.0150
_diffrn_reflns_Laue_measured_fraction_full 1.000
_diffrn_reflns_Laue_measured_fraction_max 0.996
_diffrn_reflns_limit_h_max 25
_diffrn_reflns_limit_h_min -25
_diffrn_reflns_limit_k_max 12
_diffrn_reflns_limit_k_min -12
_diffrn_reflns_limit_l_max 21
_diffrn_reflns_limit_l_min -21
_diffrn_reflns_number 92804
_diffrn_reflns_point_group_measured_fraction_full 1.000
_diffrn_reflns_point_group_measured_fraction_max 0.996
_diffrn_reflns_theta_full 67.684
_diffrn_reflns_theta_max 70.813
_diffrn_reflns_theta_min 4.769
_diffrn_source 'microfocus X-Ray tube'
_diffrn_source_type 'Agilent SuperNova (Cu) X-ray Source'
_exptl_absorpt_coefficient_mu 1.652
_exptl_absorpt_correction_T_max 0.957
_exptl_absorpt_correction_T_min 0.785
_exptl_absorpt_correction_type gaussian
_exptl_absorpt_process_details
;
CrysAlisPro, Agilent Technologies,
Version 1.171.36.28 (release 01-02-2013 CrysAlis171 .NET)
(compiled Feb  1 2013,16:14:44)
Numerical absorption correction based on gaussian integration over
            a multifaceted crystal model
;
_exptl_crystal_colour blue
_exptl_crystal_density_diffrn 1.518
_exptl_crystal_description plate
_exptl_crystal_F_000 1746
_exptl_crystal_size_max 0.20
_exptl_crystal_size_mid 0.14
_exptl_crystal_size_min 0.03
_refine_diff_density_max 2.137
_refine_diff_density_min -1.166
_refine_diff_density_rms 0.127
_refine_ls_extinction_method none
_refine_ls_goodness_of_fit_ref 1.050
_refine_ls_hydrogen_treatment constr
_refine_ls_matrix_type full
_refine_ls_number_parameters 528
_refine_ls_number_reflns 7169
_refine_ls_number_restraints 23
_refine_ls_restrained_S_all 1.070
_refine_ls_R_factor_all 0.0830
_refine_ls_R_factor_gt 0.0803
_refine_ls_shift/su_max 0.000
_refine_ls_shift/su_mean 0.000
_refine_ls_structure_factor_coef Fsqd
_refine_ls_weighting_details 'w=1/[\s^2^(Fo^2^)+(0.1388P)^2^+12.6248P] where P=(Fo^2^+2Fc^2^)/3'
_refine_ls_weighting_scheme calc
_refine_ls_wR_factor_gt 0.2317
_refine_ls_wR_factor_ref 0.2343
_reflns_Friedel_coverage 0.000
_reflns_number_gt 6735
_reflns_number_total 7169
_reflns_threshold_expression 'I > 2\s(I)'
_cod_data_source_file c4dt03262d2.cif
_cod_data_source_block co_hr21
_cod_depositor_comments 'Adding full bibliography for 7033230--7033235.cif.'
_cod_original_sg_symbol_H-M 'P 21/c'
_cod_database_code 7033230
_audit_block_refno 1769
_audit_block_usercomment 'HR209, plate, blue'
_shelx_space_group_comment
;
The symmetry employed for this shelxl refinement is uniquely defined
by the following loop, which should always be used as a source of
symmetry information in preference to the above space-group names.
They are only intended as comments.
;
_shelx_estimated_absorpt_t_min 0.852
_shelx_estimated_absorpt_t_max 0.852
_shelxl_version_number 2013-3
_cell_oxdiff_length_a 20.7523(4)
_cell_oxdiff_length_b 10.42497(16)
_cell_oxdiff_length_c 17.6917(3)
_cell_oxdiff_angle_alpha 89.9729(12)
_cell_oxdiff_angle_beta 102.3259(14)
_cell_oxdiff_angle_gamma 89.9580(14)
_cell_oxdiff_volume 3739.23(11)
_cell_oxdiff_measurement_reflns_used 40945
_reflns_odcompleteness_completeness 99.94
_reflns_odcompleteness_theta 66.97
_reflns_odcompleteness_iscentric 1

loop_
_symmetry_equiv_pos_as_xyz
'x, y, z'
'-x, y+1/2, -z+1/2'
'-x, -y, -z'
'x, -y-1/2, z-1/2'

loop_
_atom_site_label
_atom_site_type_symbol
_atom_site_fract_x
_atom_site_fract_y
_atom_site_fract_z
_atom_site_U_iso_or_equiv
_atom_site_adp_type
_atom_site_occupancy
_atom_site_site_symmetry_order
_atom_site_calc_flag
_atom_site_refinement_flags_posn
_atom_site_refinement_flags_adp
_atom_site_refinement_flags_occupancy
_atom_site_disorder_assembly
_atom_site_disorder_group
Cu Cu 0.30082(3) 0.42396(5) 0.11507(3) 0.0239(2) Uani 1 1 d . . . . .
O1 O 0.03381(16) 0.4361(4) 0.0944(2) 0.0467(9) Uani 1 1 d . . . . .
O2 O 0.0715(2) 0.2578(6) 0.0545(4) 0.120(3) Uani 1 1 d . . . . .
O3 O 0.24999(18) 0.3645(3) 0.40486(18) 0.0432(8) Uani 1 1 d . . . . .
O4 O 0.20492(18) 0.5576(4) 0.3716(2) 0.0474(9) Uani 1 1 d . . . . .
O5 O 0.11547(18) 0.5214(4) 0.2344(2) 0.0481(9) Uani 1 1 d . . . . .
O6 O 0.12344(17) 0.3039(4) 0.2610(3) 0.0540(10) Uani 1 1 d D . . . .
N1 N 0.23367(18) 0.4445(3) 0.0126(2) 0.0319(8) Uani 1 1 d . . . . .
N2 N 0.36065(16) 0.4883(3) 0.21476(18) 0.0253(7) Uani 1 1 d . . . . .
N3 N 0.23871(18) 0.5470(3) 0.1493(2) 0.0297(7) Uani 1 1 d . . . . .
N4 N 0.34880(15) 0.2769(3) 0.08197(17) 0.0220(6) Uani 1 1 d . . . . .
N5 N 0.39805(16) 0.1766(3) 0.26108(18) 0.0264(7) Uani 1 1 d . . . . .
N7 N 0.25815(15) 0.2711(3) 0.17834(18) 0.0233(6) Uani 1 1 d . . . . .
C1 C 0.1485(2) 0.3801(4) 0.1413(3) 0.0335(9) Uani 1 1 d . . . . .
C2 C 0.1716(2) 0.5055(4) 0.1076(2) 0.0347(10) Uani 1 1 d . . . . .
H2 H 0.1394 0.5753 0.1112 0.042 Uiso 1 1 calc R U . . .
C4 C 0.2523(2) 0.5438(4) 0.2356(2) 0.0281(8) Uani 1 1 d . . . . .
H4 H 0.2337 0.6231 0.2546 0.034 Uiso 1 1 calc R U . . .
C5 C 0.22332(19) 0.4247(4) 0.2693(2) 0.0274(8) Uani 1 1 d . . . . .
C6 C 0.25960(18) 0.2993(4) 0.2606(2) 0.0244(8) Uani 1 1 d . . . . .
H6A H 0.3060 0.3060 0.2894 0.029 Uiso 1 1 calc R U . . .
H6B H 0.2386 0.2279 0.2833 0.029 Uiso 1 1 calc R U . . .
C8 C 0.1887(2) 0.2590(4) 0.1351(2) 0.0311(9) Uani 1 1 d . . . . .
H8A H 0.1680 0.1851 0.1557 0.037 Uiso 1 1 calc R U . . .
H8B H 0.1881 0.2418 0.0800 0.037 Uiso 1 1 calc R U . . .
C9 C 0.1490(2) 0.4086(4) 0.2285(3) 0.0344(9) Uani 1 1 d D . . . .
C10 C 0.0768(2) 0.3604(5) 0.0972(3) 0.0477(13) Uani 1 1 d . . . . .
C11 C 0.0072(4) 0.2320(11) 0.0050(8) 0.157(7) Uani 1 1 d . . . . .
H11A H 0.0113 0.1637 -0.0317 0.236 Uiso 1 1 calc R U . . .
H11B H -0.0095 0.3100 -0.0235 0.236 Uiso 1 1 calc R U . . .
H11C H -0.0236 0.2049 0.0369 0.236 Uiso 1 1 calc R U . . .
C12 C 0.2280(2) 0.4433(4) 0.3565(2) 0.0310(9) Uani 1 1 d . . . . .
C13 C 0.2003(3) 0.5795(6) 0.4513(3) 0.0549(15) Uani 1 1 d . . . . .
H13A H 0.1768 0.6600 0.4548 0.082 Uiso 1 1 calc R U . . .
H13B H 0.2448 0.5847 0.4841 0.082 Uiso 1 1 calc R U . . .
H13C H 0.1763 0.5084 0.4688 0.082 Uiso 1 1 calc R U . . .
C14 C 0.1755(2) 0.4895(4) 0.0240(3) 0.0372(10) Uani 1 1 d . . . . .
C15 C 0.1237(3) 0.5199(5) -0.0368(3) 0.0446(12) Uani 1 1 d . . . . .
H15 H 0.0828 0.5494 -0.0275 0.054 Uiso 1 1 calc R U . . .
C16 C 0.1331(3) 0.5063(5) -0.1116(3) 0.0496(13) Uani 1 1 d . . . . .
H16 H 0.0985 0.5269 -0.1545 0.060 Uiso 1 1 calc R U . . .
C17 C 0.1924(3) 0.4629(5) -0.1237(3) 0.0481(13) Uani 1 1 d . . . . .
H17 H 0.1997 0.4551 -0.1747 0.058 Uiso 1 1 calc R U . . .
C18 C 0.2421(3) 0.4305(4) -0.0598(3) 0.0385(11) Uani 1 1 d . . . . .
H18 H 0.2827 0.3977 -0.0680 0.046 Uiso 1 1 calc R U . . .
C19 C 0.3270(2) 0.5462(4) 0.2620(2) 0.0273(8) Uani 1 1 d . . . . .
C20 C 0.3587(2) 0.6037(4) 0.3306(2) 0.0330(9) Uani 1 1 d . . . . .
H20 H 0.3344 0.6456 0.3631 0.040 Uiso 1 1 calc R U . . .
C21 C 0.4274(2) 0.5982(5) 0.3505(2) 0.0385(11) Uani 1 1 d . . . . .
H21 H 0.4506 0.6374 0.3969 0.046 Uiso 1 1 calc R U . . .
C22 C 0.4616(2) 0.5361(5) 0.3030(2) 0.0370(10) Uani 1 1 d . . . . .
H22 H 0.5084 0.5304 0.3164 0.044 Uiso 1 1 calc R U . . .
C23 C 0.4261(2) 0.4816(4) 0.2345(2) 0.0297(8) Uani 1 1 d . . . . .
H23 H 0.4494 0.4386 0.2012 0.036 Uiso 1 1 calc R U . . .
C24 C 0.29402(19) 0.1493(4) 0.1682(2) 0.0239(8) Uani 1 1 d . . . . .
H24 H 0.2604 0.0799 0.1531 0.029 Uiso 1 1 calc R U . . .
C25 C 0.33267(18) 0.1604(4) 0.1048(2) 0.0233(7) Uani 1 1 d . . . . .
C26 C 0.3556(2) 0.0489(4) 0.0766(2) 0.0274(8) Uani 1 1 d . . . . .
H26 H 0.3432 -0.0325 0.0929 0.033 Uiso 1 1 calc R U . . .
C27 C 0.3964(2) 0.0570(4) 0.0250(2) 0.0309(9) Uani 1 1 d . . . . .
H27 H 0.4126 -0.0186 0.0056 0.037 Uiso 1 1 calc R U . . .
C28 C 0.4138(2) 0.1776(4) 0.0015(2) 0.0285(8) Uani 1 1 d . . . . .
H28 H 0.4419 0.1860 -0.0341 0.034 Uiso 1 1 calc R U . . .
C29 C 0.38883(19) 0.2845(4) 0.0315(2) 0.0255(8) Uani 1 1 d . . . . .
H29 H 0.4004 0.3669 0.0159 0.031 Uiso 1 1 calc R U . . .
C30 C 0.34286(19) 0.1059(4) 0.2409(2) 0.0234(7) Uani 1 1 d . . . . .
C31 C 0.3311(2) -0.0022(4) 0.2812(2) 0.0320(9) Uani 1 1 d . . . . .
H31 H 0.2921 -0.0514 0.2643 0.038 Uiso 1 1 calc R U . . .
C32 C 0.3776(3) -0.0374(5) 0.3468(3) 0.0410(11) Uani 1 1 d . . . . .
H32 H 0.3708 -0.1110 0.3758 0.049 Uiso 1 1 calc R U . . .
C33 C 0.4338(2) 0.0362(5) 0.3692(2) 0.0365(10) Uani 1 1 d . . . . .
H33 H 0.4662 0.0149 0.4141 0.044 Uiso 1 1 calc R U . . .
C34 C 0.4419(2) 0.1417(4) 0.3247(2) 0.0298(9) Uani 1 1 d . . . . .
H34 H 0.4807 0.1920 0.3401 0.036 Uiso 1 1 calc R U . . .
C35 C 0.2512(3) 0.6813(4) 0.1254(3) 0.0386(10) Uani 1 1 d . . . . .
H35A H 0.2961 0.7071 0.1506 0.058 Uiso 1 1 calc R U . . .
H35B H 0.2194 0.7397 0.1410 0.058 Uiso 1 1 calc R U . . .
H35C H 0.2462 0.6847 0.0691 0.058 Uiso 1 1 calc R U . . .
F13 F 0.33950(13) 0.7533(3) -0.01079(14) 0.0395(6) Uani 1 1 d . . . . .
F12 F 0.40531(14) 0.7631(2) 0.10991(15) 0.0405(6) Uani 1 1 d . . . . .
F11 F 0.37868(16) 0.5706(2) 0.05231(16) 0.0415(7) Uani 1 1 d . . . . .
F14 F 0.44811(13) 0.7032(3) 0.00665(16) 0.0447(7) Uani 1 1 d . . . . .
B1 B 0.3933(2) 0.6980(4) 0.0399(3) 0.0280(9) Uani 1 1 d . . . . .
F21 F 0.1249(7) -0.0411(7) 0.0889(5) 0.256(7) Uani 1 1 d D . . . .
F22 F 0.0731(3) -0.0272(6) 0.1858(4) 0.126(2) Uani 1 1 d D . . . .
F23 F 0.0988(2) -0.2104(4) 0.1381(4) 0.109(2) Uani 1 1 d D . . . .
F24 F 0.1755(2) -0.0783(7) 0.2028(4) 0.151(3) Uani 1 1 d D . . . .
B2 B 0.1171(3) -0.0925(6) 0.1560(4) 0.0628(19) Uani 1 1 d D . . . .
C92 C 0.0851(9) 0.3190(18) 0.3175(10) 0.059(7) Uani 0.34(2) 1 d D . P A 1
H92A H 0.0718 0.2346 0.3330 0.088 Uiso 0.34(2) 1 calc R U P A 1
H92B H 0.0457 0.3698 0.2958 0.088 Uiso 0.34(2) 1 calc R U P A 1
H92C H 0.1112 0.3632 0.3627 0.088 Uiso 0.34(2) 1 calc R U P A 1
C91 C 0.0583(7) 0.274(2) 0.2650(16) 0.042(9) Uani 0.22(2) 1 d D . P A 2
H91A H 0.0577 0.1914 0.2917 0.064 Uiso 0.22(2) 1 calc R U P A 2
H91B H 0.0310 0.2673 0.2125 0.064 Uiso 0.22(2) 1 calc R U P A 2
H91C H 0.0407 0.3409 0.2935 0.064 Uiso 0.22(2) 1 calc R U P A 2

loop_
_atom_site_aniso_label
_atom_site_aniso_U_11
_atom_site_aniso_U_22
_atom_site_aniso_U_33
_atom_site_aniso_U_23
_atom_site_aniso_U_13
_atom_site_aniso_U_12
Cu 0.0296(3) 0.0187(3) 0.0195(3) -0.0022(2) -0.0030(2) 0.0046(2)
O1 0.0279(16) 0.052(2) 0.057(2) 0.0056(17) 0.0030(15) 0.0091(14)
O2 0.048(3) 0.097(4) 0.177(6) -0.085(4) -0.060(3) 0.029(3)
O3 0.059(2) 0.0406(18) 0.0296(16) -0.0025(14) 0.0099(15) -0.0059(16)
O4 0.052(2) 0.055(2) 0.0322(17) -0.0155(15) 0.0040(15) 0.0170(16)
O5 0.0459(19) 0.055(2) 0.0409(18) -0.0050(16) 0.0049(15) 0.0195(17)
O6 0.0310(17) 0.050(2) 0.083(3) -0.0090(19) 0.0162(17) -0.0098(15)
N1 0.0379(19) 0.0263(17) 0.0261(17) -0.0043(13) -0.0049(14) 0.0127(14)
N2 0.0315(17) 0.0210(15) 0.0213(15) -0.0001(12) 0.0010(13) -0.0044(13)
N3 0.0367(18) 0.0236(16) 0.0254(17) -0.0026(13) -0.0009(14) 0.0068(14)
N4 0.0244(15) 0.0194(15) 0.0188(14) -0.0009(12) -0.0026(11) 0.0016(12)
N5 0.0248(15) 0.0303(17) 0.0217(15) 0.0010(13) -0.0003(12) -0.0002(13)
N7 0.0222(15) 0.0220(15) 0.0220(15) -0.0038(12) -0.0031(12) 0.0032(12)
C1 0.026(2) 0.036(2) 0.033(2) -0.0064(18) -0.0068(16) 0.0084(17)
C2 0.035(2) 0.033(2) 0.030(2) -0.0044(17) -0.0061(17) 0.0143(18)
C4 0.032(2) 0.0245(19) 0.0254(19) -0.0065(15) 0.0011(15) 0.0024(16)
C5 0.0250(19) 0.030(2) 0.0256(19) -0.0065(15) 0.0014(15) 0.0002(15)
C6 0.0241(17) 0.0254(19) 0.0213(17) -0.0012(14) -0.0004(14) -0.0012(14)
C8 0.028(2) 0.029(2) 0.031(2) -0.0070(17) -0.0068(16) 0.0023(16)
C9 0.026(2) 0.039(2) 0.036(2) -0.0082(18) 0.0003(17) 0.0038(17)
C10 0.034(2) 0.050(3) 0.048(3) -0.011(2) -0.014(2) 0.011(2)
C11 0.062(5) 0.142(9) 0.219(13) -0.118(10) -0.077(7) 0.033(5)
C12 0.0247(19) 0.038(2) 0.030(2) -0.0102(18) 0.0059(16) -0.0052(16)
C13 0.048(3) 0.079(4) 0.037(3) -0.026(3) 0.008(2) 0.010(3)
C14 0.041(2) 0.034(2) 0.030(2) -0.0065(18) -0.0083(18) 0.0163(19)
C15 0.041(3) 0.051(3) 0.034(2) -0.005(2) -0.0082(19) 0.022(2)
C16 0.053(3) 0.055(3) 0.030(2) -0.005(2) -0.015(2) 0.023(2)
C17 0.061(3) 0.049(3) 0.026(2) -0.007(2) -0.008(2) 0.026(2)
C18 0.048(3) 0.037(2) 0.026(2) -0.0049(17) -0.0035(19) 0.0176(19)
C19 0.035(2) 0.0227(18) 0.0229(19) -0.0025(15) 0.0022(16) -0.0068(16)
C20 0.045(2) 0.032(2) 0.0217(19) -0.0049(16) 0.0059(17) -0.0134(18)
C21 0.043(2) 0.047(3) 0.023(2) -0.0062(18) 0.0027(18) -0.024(2)
C22 0.032(2) 0.052(3) 0.025(2) 0.0006(19) 0.0005(16) -0.017(2)
C23 0.032(2) 0.034(2) 0.0225(18) 0.0005(16) 0.0034(15) -0.0079(17)
C24 0.0271(18) 0.0180(17) 0.0229(18) -0.0003(14) -0.0026(14) -0.0003(14)
C25 0.0271(18) 0.0214(17) 0.0162(16) -0.0010(13) -0.0066(13) 0.0026(14)
C26 0.037(2) 0.0189(17) 0.0221(18) 0.0011(14) -0.0016(15) 0.0014(15)
C27 0.044(2) 0.0230(19) 0.0229(19) -0.0019(15) 0.0006(17) 0.0067(17)
C28 0.034(2) 0.028(2) 0.0220(18) -0.0011(15) 0.0019(15) 0.0035(16)
C29 0.0295(19) 0.0222(18) 0.0219(18) 0.0009(14) -0.0010(14) 0.0006(15)
C30 0.0279(18) 0.0223(17) 0.0179(17) 0.0009(14) 0.0001(14) 0.0029(14)
C31 0.042(2) 0.025(2) 0.0264(19) 0.0019(16) 0.0026(17) -0.0023(17)
C32 0.062(3) 0.030(2) 0.027(2) 0.0092(18) 0.002(2) 0.002(2)
C33 0.043(2) 0.040(2) 0.0213(19) 0.0011(17) -0.0046(17) 0.013(2)
C34 0.0263(19) 0.039(2) 0.0208(18) -0.0048(16) -0.0014(15) 0.0045(16)
C35 0.057(3) 0.022(2) 0.033(2) 0.0007(17) 0.003(2) 0.0087(19)
F13 0.0404(14) 0.0406(14) 0.0312(13) 0.0091(11) -0.0064(11) 0.0034(11)
F12 0.0507(15) 0.0295(13) 0.0335(13) -0.0101(10) -0.0082(11) 0.0072(11)
F11 0.0688(19) 0.0191(12) 0.0377(14) 0.0006(10) 0.0138(13) -0.0024(11)
F14 0.0355(13) 0.0583(17) 0.0378(14) 0.0014(13) 0.0022(11) -0.0068(12)
B1 0.035(2) 0.021(2) 0.024(2) 0.0012(16) -0.0032(17) -0.0008(17)
F21 0.55(2) 0.114(6) 0.163(8) -0.025(5) 0.216(12) -0.078(9)
F22 0.092(4) 0.118(5) 0.176(6) -0.029(4) 0.047(4) 0.022(3)
F23 0.067(3) 0.060(2) 0.174(5) -0.023(3) -0.031(3) -0.001(2)
F24 0.053(2) 0.225(7) 0.160(6) -0.142(6) -0.006(3) -0.006(3)
B2 0.051(4) 0.053(4) 0.087(5) -0.024(4) 0.022(4) -0.013(3)
C92 0.062(12) 0.066(12) 0.048(11) 0.018(9) 0.010(9) -0.002(9)
C91 0.009(9) 0.043(13) 0.071(19) 0.024(12) -0.002(9) -0.007(7)

loop_
_atom_type_symbol
_atom_type_description
_atom_type_scat_dispersion_real
_atom_type_scat_dispersion_imag
_atom_type_scat_source
C C 0.0181 0.0091 'International Tables Vol C Tables 4.2.6.8 and 6.1.1.4'
H H 0.0000 0.0000 'International Tables Vol C Tables 4.2.6.8 and 6.1.1.4'
B B 0.0090 0.0039 'International Tables Vol C Tables 4.2.6.8 and 6.1.1.4'
Cu Cu -1.9646 0.5888 'International Tables Vol C Tables 4.2.6.8 and 6.1.1.4'
F F 0.0727 0.0534 'International Tables Vol C Tables 4.2.6.8 and 6.1.1.4'
N N 0.0311 0.0180 'International Tables Vol C Tables 4.2.6.8 and 6.1.1.4'
O O 0.0492 0.0322 'International Tables Vol C Tables 4.2.6.8 and 6.1.1.4'

loop_
_exptl_crystal_face_index_h
_exptl_crystal_face_index_k
_exptl_crystal_face_index_l
_exptl_crystal_face_perp_dist
_exptl_oxdiff_crystal_face_indexfrac_h
_exptl_oxdiff_crystal_face_indexfrac_k
_exptl_oxdiff_crystal_face_indexfrac_l
_exptl_oxdiff_crystal_face_x
_exptl_oxdiff_crystal_face_y
_exptl_oxdiff_crystal_face_z
-5 0 11 0.0557 -4.9907 -0.0001 11.0056 0.1407 -0.6203 0.7367
-13 0 0 0.0111 -13.0058 0.0064 0.0099 0.9872 0.0011 0.0413
13 0 0 0.0155 13.0058 -0.0064 -0.0099 -0.9872 -0.0011 -0.0413
4 2 -11 0.0566 3.9939 2.0013 -11.0050 -0.0562 0.3952 -0.9249
2 -7 -1 0.0818 1.9873 -7.0032 -1.0010 -0.1600 0.8443 0.5981
-2 7 1 0.0874 -1.9873 7.0032 1.0010 0.1600 -0.8443 -0.5981

loop_
_geom_angle_atom_site_label_1
_geom_angle_atom_site_label_2
_geom_angle_atom_site_label_3
_geom_angle
N4 Cu N3 168.79(14)
N4 Cu N2 105.01(13)
N3 Cu N2 80.73(14)
N4 Cu N1 96.22(13)
N3 Cu N1 80.89(14)
N2 Cu N1 154.62(13)
N4 Cu N7 82.81(12)
N3 Cu N7 87.41(13)
N2 Cu N7 91.97(12)
N1 Cu N7 104.53(14)
C10 O2 C11 116.9(5)
C12 O4 C13 115.9(4)
C9 O6 C91 130.8(9)
C9 O6 C92 121.9(8)
C18 N1 C14 119.1(4)
C18 N1 Cu 129.3(3)
C14 N1 Cu 111.3(3)
C23 N2 C19 119.9(3)
C23 N2 Cu 127.4(3)
C19 N2 Cu 112.7(3)
C4 N3 C2 116.7(3)
C4 N3 C35 107.6(3)
C2 N3 C35 109.3(3)
C4 N3 Cu 107.7(2)
C2 N3 Cu 104.9(2)
C35 N3 Cu 110.5(3)
C25 N4 C29 118.8(3)
C25 N4 Cu 115.8(3)
C29 N4 Cu 124.8(3)
C34 N5 C30 117.4(4)
C6 N7 C8 109.6(3)
C6 N7 C24 112.4(3)
C8 N7 C24 108.5(3)
C6 N7 Cu 115.1(2)
C8 N7 Cu 104.3(2)
C24 N7 Cu 106.4(2)
C8 C1 C10 109.7(4)
C8 C1 C2 116.6(4)
C10 C1 C2 105.2(4)
C8 C1 C9 109.8(3)
C10 C1 C9 109.0(4)
C2 C1 C9 106.3(3)
N3 C2 C14 106.0(4)
N3 C2 C1 112.7(3)
C14 C2 C1 111.7(4)
N3 C2 H2 108.8
C14 C2 H2 108.8
C1 C2 H2 108.8
N3 C4 C19 105.6(3)
N3 C4 C5 114.0(3)
C19 C4 C5 110.4(3)
N3 C4 H4 108.9
C19 C4 H4 108.9
C5 C4 H4 108.9
C6 C5 C12 106.4(3)
C6 C5 C4 113.9(3)
C12 C5 C4 109.8(3)
C6 C5 C9 108.6(3)
C12 C5 C9 108.6(3)
C4 C5 C9 109.4(3)
N7 C6 C5 111.2(3)
N7 C6 H6A 109.4
C5 C6 H6A 109.4
N7 C6 H6B 109.4
C5 C6 H6B 109.4
H6A C6 H6B 108.0
N7 C8 C1 112.2(3)
N7 C8 H8A 109.2
C1 C8 H8A 109.2
N7 C8 H8B 109.2
C1 C8 H8B 109.2
H8A C8 H8B 107.9
O5 C9 O6 113.1(4)
O5 C9 C5 109.6(4)
O6 C9 C5 108.6(4)
O5 C9 C1 109.9(4)
O6 C9 C1 109.6(4)
C5 C9 C1 105.8(3)
O1 C10 O2 123.7(5)
O1 C10 C1 124.8(5)
O2 C10 C1 110.8(4)
O2 C11 H11A 109.5
O2 C11 H11B 109.5
H11A C11 H11B 109.5
O2 C11 H11C 109.5
H11A C11 H11C 109.5
H11B C11 H11C 109.5
O3 C12 O4 124.5(4)
O3 C12 C5 124.0(4)
O4 C12 C5 111.5(4)
O4 C13 H13A 109.5
O4 C13 H13B 109.5
H13A C13 H13B 109.5
O4 C13 H13C 109.5
H13A C13 H13C 109.5
H13B C13 H13C 109.5
N1 C14 C15 122.2(4)
N1 C14 C2 115.1(4)
C15 C14 C2 122.7(4)
C14 C15 C16 118.2(5)
C14 C15 H15 120.9
C16 C15 H15 120.9
C17 C16 C15 119.9(4)
C17 C16 H16 120.1
C15 C16 H16 120.1
C16 C17 C18 119.0(5)
C16 C17 H17 120.5
C18 C17 H17 120.5
N1 C18 C17 121.5(4)
N1 C18 H18 119.2
C17 C18 H18 119.2
N2 C19 C20 121.9(4)
N2 C19 C4 115.7(3)
C20 C19 C4 122.4(4)
C19 C20 C21 118.0(4)
C19 C20 H20 121.0
C21 C20 H20 121.0
C22 C21 C20 120.0(4)
C22 C21 H21 120.0
C20 C21 H21 120.0
C21 C22 C23 118.5(4)
C21 C22 H22 120.7
C23 C22 H22 120.7
N2 C23 C22 121.6(4)
N2 C23 H23 119.2
C22 C23 H23 119.2
N7 C24 C25 112.2(3)
N7 C24 C30 113.9(3)
C25 C24 C30 106.6(3)
N7 C24 H24 108.0
C25 C24 H24 108.0
C30 C24 H24 108.0
N4 C25 C26 121.4(4)
N4 C25 C24 119.8(3)
C26 C25 C24 118.6(3)
C27 C26 C25 119.7(4)
C27 C26 H26 120.2
C25 C26 H26 120.2
C26 C27 C28 119.2(4)
C26 C27 H27 120.4
C28 C27 H27 120.4
C29 C28 C27 118.0(4)
C29 C28 H28 121.0
C27 C28 H28 121.0
N4 C29 C28 122.9(4)
N4 C29 H29 118.6
C28 C29 H29 118.6
N5 C30 C31 123.1(4)
N5 C30 C24 115.7(3)
C31 C30 C24 121.1(4)
C30 C31 C32 118.6(4)
C30 C31 H31 120.7
C32 C31 H31 120.7
C33 C32 C31 118.9(4)
C33 C32 H32 120.5
C31 C32 H32 120.5
C32 C33 C34 118.5(4)
C32 C33 H33 120.8
C34 C33 H33 120.8
N5 C34 C33 123.5(4)
N5 C34 H34 118.3
C33 C34 H34 118.3
N3 C35 H35A 109.5
N3 C35 H35B 109.5
H35A C35 H35B 109.5
N3 C35 H35C 109.5
H35A C35 H35C 109.5
H35B C35 H35C 109.5
F12 B1 F14 110.7(4)
F12 B1 F11 109.2(3)
F14 B1 F11 109.3(4)
F12 B1 F13 109.7(4)
F14 B1 F13 109.0(3)
F11 B1 F13 108.9(4)
F23 B2 F24 115.9(6)
F23 B2 F22 112.9(6)
F24 B2 F22 108.0(6)
F23 B2 F21 104.2(6)
F24 B2 F21 103.9(7)
F22 B2 F21 111.7(7)
O6 C92 H92A 109.5
O6 C92 H92B 109.5
H92A C92 H92B 109.5
O6 C92 H92C 109.5
H92A C92 H92C 109.5
H92B C92 H92C 109.5
O6 C91 H91A 109.5
O6 C91 H91B 109.5
H91A C91 H91B 109.5
O6 C91 H91C 109.5
H91A C91 H91C 109.5
H91B C91 H91C 109.5

loop_
_geom_bond_atom_site_label_1
_geom_bond_atom_site_label_2
_geom_bond_distance
Cu N4 1.984(3)
Cu N3 2.003(3)
Cu N2 2.040(3)
Cu N1 2.047(3)
Cu N7 2.237(3)
O1 C10 1.184(6)
O2 C10 1.301(7)
O2 C11 1.455(7)
O3 C12 1.203(6)
O4 C12 1.333(6)
O4 C13 1.452(6)
O5 C9 1.383(6)
O6 C9 1.393(6)
O6 C91 1.405(14)
O6 C92 1.414(15)
N1 C18 1.337(6)
N1 C14 1.350(6)
N2 C23 1.330(5)
N2 C19 1.342(5)
N3 C4 1.492(5)
N3 C2 1.493(6)
N3 C35 1.502(5)
N4 C25 1.345(5)
N4 C29 1.346(5)
N5 C34 1.336(5)
N5 C30 1.344(5)
N7 C6 1.479(5)
N7 C8 1.483(5)
N7 C24 1.503(5)
C1 C8 1.531(6)
C1 C10 1.537(6)
C1 C2 1.556(7)
C1 C9 1.568(6)
C2 C14 1.508(6)
C2 H2 1.0000
C4 C19 1.521(6)
C4 C5 1.553(6)
C4 H4 1.0000
C5 C6 1.533(5)
C5 C12 1.539(6)
C5 C9 1.564(6)
C6 H6A 0.9900
C6 H6B 0.9900
C8 H8A 0.9900
C8 H8B 0.9900
C11 H11A 0.9800
C11 H11B 0.9800
C11 H11C 0.9800
C13 H13A 0.9800
C13 H13B 0.9800
C13 H13C 0.9800
C14 C15 1.384(6)
C15 C16 1.387(7)
C15 H15 0.9500
C16 C17 1.371(8)
C16 H16 0.9500
C17 C18 1.397(6)
C17 H17 0.9500
C18 H18 0.9500
C19 C20 1.386(6)
C20 C21 1.394(7)
C20 H20 0.9500
C21 C22 1.373(7)
C21 H21 0.9500
C22 C23 1.396(6)
C22 H22 0.9500
C23 H23 0.9500
C24 C25 1.516(5)
C24 C30 1.526(5)
C24 H24 1.0000
C25 C26 1.390(5)
C26 C27 1.375(6)
C26 H26 0.9500
C27 C28 1.397(6)
C27 H27 0.9500
C28 C29 1.382(6)
C28 H28 0.9500
C29 H29 0.9500
C30 C31 1.383(6)
C31 C32 1.390(6)
C31 H31 0.9500
C32 C33 1.382(7)
C32 H32 0.9500
C33 C34 1.385(7)
C33 H33 0.9500
C34 H34 0.9500
C35 H35A 0.9800
C35 H35B 0.9800
C35 H35C 0.9800
F13 B1 1.396(5)
F12 B1 1.388(5)
F11 B1 1.392(5)
F14 B1 1.390(6)
F21 B2 1.345(9)
F22 B2 1.335(8)
F23 B2 1.305(7)
F24 B2 1.321(8)
C92 H92A 0.9800
C92 H92B 0.9800
C92 H92C 0.9800
C91 H91A 0.9800
C91 H91B 0.9800
C91 H91C 0.9800
Cu F11 2.637(3)

loop_
_geom_torsion_atom_site_label_1
_geom_torsion_atom_site_label_2
_geom_torsion_atom_site_label_3
_geom_torsion_atom_site_label_4
_geom_torsion
C4 N3 C2 C14 -167.8(3)
C35 N3 C2 C14 69.8(4)
Cu N3 C2 C14 -48.7(4)
C4 N3 C2 C1 -45.4(5)
C35 N3 C2 C1 -167.7(3)
Cu N3 C2 C1 73.7(4)
C8 C1 C2 N3 -63.8(5)
C10 C1 C2 N3 174.4(4)
C9 C1 C2 N3 58.8(4)
C8 C1 C2 C14 55.4(5)
C10 C1 C2 C14 -66.5(4)
C9 C1 C2 C14 178.0(3)
C2 N3 C4 C19 161.7(3)
C35 N3 C4 C19 -75.0(4)
Cu N3 C4 C19 44.1(3)
C2 N3 C4 C5 40.4(5)
C35 N3 C4 C5 163.6(3)
Cu N3 C4 C5 -77.2(4)
N3 C4 C5 C6 71.9(4)
C19 C4 C5 C6 -46.8(4)
N3 C4 C5 C12 -169.0(3)
C19 C4 C5 C12 72.4(4)
N3 C4 C5 C9 -49.9(4)
C19 C4 C5 C9 -168.5(3)
C8 N7 C6 C5 -59.9(4)
C24 N7 C6 C5 179.4(3)
Cu N7 C6 C5 57.3(3)
C12 C5 C6 N7 179.8(3)
C4 C5 C6 N7 -59.1(4)
C9 C5 C6 N7 63.1(4)
C6 N7 C8 C1 57.8(4)
C24 N7 C8 C1 -179.2(3)
Cu N7 C8 C1 -66.0(4)
C10 C1 C8 N7 -178.6(4)
C2 C1 C8 N7 62.0(5)
C9 C1 C8 N7 -58.8(5)
C91 O6 C9 O5 34.3(18)
C92 O6 C9 O5 -21.7(11)
C91 O6 C9 C5 156.2(17)
C92 O6 C9 C5 100.2(11)
C91 O6 C9 C1 -88.7(17)
C92 O6 C9 C1 -144.7(10)
C6 C5 C9 O5 -179.1(4)
C12 C5 C9 O5 65.7(5)
C4 C5 C9 O5 -54.1(5)
C6 C5 C9 O6 56.9(4)
C12 C5 C9 O6 -58.4(4)
C4 C5 C9 O6 -178.2(3)
C6 C5 C9 C1 -60.6(4)
C12 C5 C9 C1 -175.9(3)
C4 C5 C9 C1 64.3(4)
C8 C1 C9 O5 177.0(4)
C10 C1 C9 O5 -62.8(5)
C2 C1 C9 O5 50.1(4)
C8 C1 C9 O6 -58.1(4)
C10 C1 C9 O6 62.0(5)
C2 C1 C9 O6 175.0(3)
C8 C1 C9 C5 58.7(4)
C10 C1 C9 C5 178.9(4)
C2 C1 C9 C5 -68.2(4)
C11 O2 C10 O1 -4.7(14)
C11 O2 C10 C1 -175.7(10)
C8 C1 C10 O1 177.1(5)
C2 C1 C10 O1 -56.7(7)
C9 C1 C10 O1 56.9(7)
C8 C1 C10 O2 -12.1(7)
C2 C1 C10 O2 114.1(6)
C9 C1 C10 O2 -132.3(6)
C13 O4 C12 O3 -6.9(7)
C13 O4 C12 C5 173.5(4)
C6 C5 C12 O3 -7.3(5)
C4 C5 C12 O3 -130.9(4)
C9 C5 C12 O3 109.5(5)
C6 C5 C12 O4 172.4(3)
C4 C5 C12 O4 48.8(4)
C9 C5 C12 O4 -70.8(4)
C18 N1 C14 C15 1.0(7)
Cu N1 C14 C15 175.4(4)
C18 N1 C14 C2 -178.3(4)
Cu N1 C14 C2 -3.9(5)
N3 C2 C14 N1 35.3(5)
C1 C2 C14 N1 -87.8(5)
N3 C2 C14 C15 -144.0(5)
C1 C2 C14 C15 92.9(5)
N1 C14 C15 C16 -1.6(8)
C2 C14 C15 C16 177.6(5)
C14 C15 C16 C17 0.3(9)
C15 C16 C17 C18 1.4(9)
C14 N1 C18 C17 0.9(7)
Cu N1 C18 C17 -172.3(4)
C16 C17 C18 N1 -2.1(8)
C23 N2 C19 C20 2.1(6)
Cu N2 C19 C20 -176.0(3)
C23 N2 C19 C4 -177.5(4)
Cu N2 C19 C4 4.4(4)
N3 C4 C19 N2 -32.1(5)
C5 C4 C19 N2 91.6(4)
N3 C4 C19 C20 148.3(4)
C5 C4 C19 C20 -88.0(5)
N2 C19 C20 C21 -1.0(6)
C4 C19 C20 C21 178.6(4)
C19 C20 C21 C22 -0.6(7)
C20 C21 C22 C23 1.2(7)
C19 N2 C23 C22 -1.5(6)
Cu N2 C23 C22 176.3(3)
C21 C22 C23 N2 -0.2(7)
C6 N7 C24 C25 -141.1(3)
C8 N7 C24 C25 97.5(4)
Cu N7 C24 C25 -14.2(3)
C6 N7 C24 C30 -19.9(4)
C8 N7 C24 C30 -141.2(3)
Cu N7 C24 C30 107.0(3)
C29 N4 C25 C26 -1.0(5)
Cu N4 C25 C26 170.8(3)
C29 N4 C25 C24 173.2(3)
Cu N4 C25 C24 -15.0(4)
N7 C24 C25 N4 20.3(4)
C30 C24 C25 N4 -105.1(4)
N7 C24 C25 C26 -165.4(3)
C30 C24 C25 C26 69.3(4)
N4 C25 C26 C27 0.9(6)
C24 C25 C26 C27 -173.4(3)
C25 C26 C27 C28 -0.4(6)
C26 C27 C28 C29 0.0(6)
C25 N4 C29 C28 0.6(5)
Cu N4 C29 C28 -170.4(3)
C27 C28 C29 N4 -0.1(6)
C34 N5 C30 C31 -2.4(6)
C34 N5 C30 C24 179.8(3)
N7 C24 C30 N5 -71.9(4)
C25 C24 C30 N5 52.4(4)
N7 C24 C30 C31 110.3(4)
C25 C24 C30 C31 -125.4(4)
N5 C30 C31 C32 2.0(6)
C24 C30 C31 C32 179.6(4)
C30 C31 C32 C33 -0.4(7)
C31 C32 C33 C34 -0.6(7)
C30 N5 C34 C33 1.3(6)
C32 C33 C34 N5 0.2(7)
